data_4324262
loop_
_publ_author_name
'Daniel L. Reger'
'Jacob J. Horger'
'Mark D. Smith'
'Gary J. Long'
'Fernande Grandjean'

_publ_contact_author_address
;
Department of Chemistry and Biochemistry
University of South Carolina
Columbia, South Carolina 29208
USA
;
_publ_contact_author_email reger@mail.chem.sc.edu
_publ_contact_author_fax '1 803 777 9521'
_publ_contact_author_name 'Professor Daniel L. Reger'
_publ_contact_author_phone '1 803 777 2587'
_publ_section_title
;
 Homochiral, Helical Supramolecular Metal-Organic Frameworks Organized by
 Strong \p...\p Stacking Interactions: Single-Crystal to Single-Crystal
 Transformations in Closely Packed Solids
;
_journal_name_full 'Inorganic Chemistry'
_journal_page_first 686
_journal_page_last 704
_journal_paper_doi 10.1021/ic102256t
_journal_volume 50
_journal_year 2011
_chemical_absolute_configuration ad
_chemical_formula_moiety 'C46 H38 N10 O10 Zn, 4.74(H2 O)'
_chemical_formula_sum 'C46 H47.48 N10 O14.74 Zn'
_chemical_formula_weight 1041.60
_chemical_name_systematic
; 
 ? 
;
_space_group_IT_number 178
_symmetry_cell_setting hexagonal
_symmetry_space_group_name_Hall 'P 61 2 (0 0 5)'
_symmetry_space_group_name_H-M 'P 61 2 2'
_atom_sites_solution_hydrogens other
_atom_sites_solution_primary direct
_atom_sites_solution_secondary difmap
_audit_creation_method SHELXL-97
_cell_angle_alpha 90.00
_cell_angle_beta 90.00
_cell_angle_gamma 120.00
_cell_formula_units_Z 6
_cell_length_a 11.36500(10)
_cell_length_b 11.36500(10)
_cell_length_c 61.5100(10)
_cell_measurement_reflns_used 7488
_cell_measurement_temperature 150(2)
_cell_measurement_theta_max 27.442
_cell_measurement_theta_min 2.172
_cell_volume 6880.42(14)
_computing_cell_refinement 'SAINT-Plus Version 6.45 (Bruker, 2001)'
_computing_data_collection 'SMART Version 5.625 (Bruker, 2001)'
_computing_data_reduction 'SAINT-Plus Version 6.45 (Bruker, 2001)'
_computing_molecular_graphics various
_computing_publication_material 'SHELXTL Version 6.14 (Bruker, 2000)'
_computing_structure_refinement 'SHELXL-97 (Sheldrick, 1997)'
_computing_structure_solution 'SHELXS-97 (Sheldrick, 1990)'
_diffrn_ambient_temperature 150(2)
_diffrn_measured_fraction_theta_full 0.987
_diffrn_measured_fraction_theta_max 0.987
_diffrn_measurement_device_type 'Bruker SMART APEX CCD diffractometer'
_diffrn_measurement_method 'omega scans'
_diffrn_radiation_monochromator graphite
_diffrn_radiation_source 'fine-focus sealed tube'
_diffrn_radiation_type MoK\a
_diffrn_radiation_wavelength 0.71073
_diffrn_reflns_av_R_equivalents 0.0378
_diffrn_reflns_av_sigmaI/netI 0.0186
_diffrn_reflns_limit_h_max 14
_diffrn_reflns_limit_h_min -14
_diffrn_reflns_limit_k_max 14
_diffrn_reflns_limit_k_min -14
_diffrn_reflns_limit_l_max 78
_diffrn_reflns_limit_l_min -78
_diffrn_reflns_number 60898
_diffrn_reflns_theta_full 27.63
_diffrn_reflns_theta_max 27.63
_diffrn_reflns_theta_min 1.99
_exptl_absorpt_coefficient_mu 0.619
_exptl_absorpt_correction_T_max 1.0000
_exptl_absorpt_correction_T_min 0.9289
_exptl_absorpt_correction_type multi-scan
_exptl_absorpt_process_details 'SADABS Version 2.05 (Bruker, 2001)'
_exptl_crystal_colour yellow
_exptl_crystal_density_diffrn 1.508
_exptl_crystal_description 'hexagonal prism'
_exptl_crystal_F_000 3248
_exptl_crystal_size_max 0.40
_exptl_crystal_size_mid 0.35
_exptl_crystal_size_min 0.32
_refine_diff_density_max 0.470
_refine_diff_density_min -0.328
_refine_diff_density_rms 0.060
_refine_ls_abs_structure_details 'Flack H D (1983), Acta Cryst. A39, 876-881'
_refine_ls_abs_structure_Flack 0.023(13)
_refine_ls_extinction_method none
_refine_ls_goodness_of_fit_ref 1.136
_refine_ls_hydrogen_treatment mixed
_refine_ls_matrix_type full
_refine_ls_number_parameters 335
_refine_ls_number_reflns 5303
_refine_ls_number_restraints 1
_refine_ls_restrained_S_all 1.136
_refine_ls_R_factor_all 0.0467
_refine_ls_R_factor_gt 0.0443
_refine_ls_shift/su_max 0.000
_refine_ls_shift/su_mean 0.000
_refine_ls_structure_factor_coef Fsqd
_refine_ls_weighting_details 'calc w=1/[\s^2^(Fo^2^)+(0.0450P)^2^+5.7697P] where P=(Fo^2^+2Fc^2^)/3'
_refine_ls_weighting_scheme calc
_refine_ls_wR_factor_gt 0.1062
_refine_ls_wR_factor_ref 0.1076
_reflns_number_gt 5062
_reflns_number_total 5303
_reflns_threshold_expression >2sigma(I)
_cod_data_source_file ic102256t_si_002_07.cif
_cod_data_source_block znlala
_cod_original_sg_symbol_Hall 'P 61 2 (0 0 -1)'
_cod_database_code 4324262

loop_
_symmetry_equiv_pos_as_xyz
'x, y, z'
'-y, x-y, z+1/3'
'-x+y, -x, z+2/3'
'-x, -y, z+1/2'
'y, -x+y, z+5/6'
'x-y, x, z+1/6'
'y, x, -z+1/3'
'x-y, -y, -z'
'-x, -x+y, -z+2/3'
'-y, -x, -z+5/6'
'-x+y, y, -z+1/2'
'x, x-y, -z+1/6'

loop_
_atom_site_label
_atom_site_type_symbol
_atom_site_fract_x
_atom_site_fract_y
_atom_site_fract_z
_atom_site_U_iso_or_equiv
_atom_site_adp_type
_atom_site_occupancy
_atom_site_symmetry_multiplicity
_atom_site_calc_flag
_atom_site_refinement_flags
Zn1 Zn -0.19021(3) 0.0000 0.0000 0.02113(10) Uani 1 2 d S
C1 C 0.0940(3) 0.9536(3) 0.06233(4) 0.0303(6) Uani 1 1 d .
C2 C 0.2196(3) 1.0797(3) 0.05629(4) 0.0344(7) Uani 1 1 d .
C3 C 0.3472(3) 1.0887(3) 0.05969(4) 0.0364(6) Uani 1 1 d .
C4 C 0.3569(3) 0.9821(3) 0.06928(5) 0.0364(6) Uani 1 1 d .
C5 C 0.2329(3) 0.8581(3) 0.07606(5) 0.0320(6) Uani 1 1 d .
C6 C 0.2121(4) 1.1865(3) 0.04694(5) 0.0450(8) Uani 1 1 d .
H6 H 0.1262 1.1793 0.0445 0.054 Uiso 1 1 calc R
C7 C 0.3313(5) 1.3047(4) 0.04116(6) 0.0604(12) Uani 1 1 d .
H7 H 0.3261 1.3790 0.0352 0.072 Uiso 1 1 calc R
C8 C 0.4555(5) 1.3152(4) 0.04392(6) 0.0608(12) Uani 1 1 d .
H8 H 0.5349 1.3961 0.0395 0.073 Uiso 1 1 calc R
C9 C 0.4684(4) 1.2090(4) 0.05310(6) 0.0504(9) Uani 1 1 d .
C10 C 0.5946(4) 1.2143(5) 0.05649(6) 0.0615(11) Uani 1 1 d .
H10 H 0.6765 1.2934 0.0524 0.074 Uiso 1 1 calc R
C11 C 0.6001(4) 1.1084(5) 0.06549(7) 0.0640(11) Uani 1 1 d .
H11 H 0.6857 1.1141 0.0674 0.077 Uiso 1 1 calc R
C12 C 0.4817(4) 0.9909(5) 0.07198(6) 0.0519(9) Uani 1 1 d .
H12 H 0.4872 0.9173 0.0782 0.062 Uiso 1 1 calc R
C13 C -0.0145(3) 0.7214(3) 0.07678(5) 0.0322(6) Uani 1 1 d .
H13A H -0.0913 0.7372 0.0795 0.039 Uiso 1 1 calc R
H13B H -0.0004 0.6800 0.0900 0.039 Uiso 1 1 calc R
C14 C -0.0469(3) 0.6270(3) 0.05780(4) 0.0284(5) Uani 1 1 d .
C15 C 0.0232(3) 0.5689(3) 0.04923(5) 0.0346(6) Uani 1 1 d .
H15 H 0.1013 0.5705 0.0551 0.041 Uiso 1 1 calc R
C16 C -0.0118(4) 0.4380(3) 0.01400(5) 0.0452(8) Uani 1 1 d .
H16 H -0.0534 0.4449 0.0001 0.054 Uiso 1 1 calc R
C17 C 0.1400(5) 0.5058(4) 0.01071(9) 0.0906(19) Uani 1 1 d .
H17A H 0.1776 0.6037 0.0088 0.136 Uiso 1 1 calc R
H17B H 0.1592 0.4680 -0.0022 0.136 Uiso 1 1 calc R
H17C H 0.1817 0.4896 0.0235 0.136 Uiso 1 1 calc R
C18 C -0.0706(3) 0.2871(3) 0.01925(4) 0.0293(6) Uani 1 1 d .
C19 C 0.0064(3) -0.1075(3) 0.00715(4) 0.0249(5) Uani 1 1 d .
H19 H -0.0742 -0.1848 0.0122 0.030 Uiso 1 1 calc R
C20 C 0.1261(3) -0.1111(3) 0.00751(4) 0.0242(5) Uani 1 1 d .
H20 H 0.1269 -0.1891 0.0129 0.029 Uiso 1 1 calc R
C21 C 0.2454(3) 0.0000 0.0000 0.0208(6) Uani 1 2 d S
C22 C 0.3762(3) 0.0000 0.0000 0.0241(7) Uani 1 2 d S
C23 C 0.3988(3) -0.0835(3) 0.01398(4) 0.0276(6) Uani 1 1 d .
H23 H 0.3294 -0.1427 0.0237 0.033 Uiso 1 1 calc R
C24 C 0.5222(3) -0.0799(3) 0.01362(4) 0.0278(6) Uani 1 1 d .
H24 H 0.5362 -0.1363 0.0234 0.033 Uiso 1 1 calc R
N1 N 0.1094(2) 0.8514(2) 0.07204(4) 0.0276(5) Uani 1 1 d .
N2 N -0.1514(3) 0.5993(3) 0.04446(5) 0.0421(6) Uani 1 1 d .
N3 N -0.1486(3) 0.5282(3) 0.02799(5) 0.0477(7) Uani 1 1 d .
N4 N -0.0422(3) 0.5094(2) 0.03080(4) 0.0353(6) Uani 1 1 d .
N5 N -0.0013(3) 0.0000 0.0000 0.0239(6) Uani 1 2 d S
N6 N 0.6229(2) 0.0000 0.0000 0.0273(6) Uani 1 2 d S
O1 O -0.0195(2) 0.9367(2) 0.05905(4) 0.0436(5) Uani 1 1 d .
O2 O 0.2335(2) 0.7614(2) 0.08465(4) 0.0442(5) Uani 1 1 d .
O3 O -0.08484(18) 0.21491(17) 0.00263(3) 0.0268(4) Uani 1 1 d .
O4 O -0.0977(3) 0.2487(2) 0.03817(3) 0.0466(6) Uani 1 1 d .
O5 O -0.2045(2) -0.0185(2) 0.03419(3) 0.0300(4) Uani 1 1 d D
H5A H -0.171(4) 0.059(3) 0.0369(6) 0.045(11) Uiso 1 1 d D
H5B H -0.159(4) -0.038(4) 0.0410(6) 0.062(13) Uiso 1 1 d D
O1S O 0.3925(4) 0.7229(4) 0.11742(6) 0.1006(13) Uani 1 1 d .
H1SA H 0.3544 0.7313 0.1063 0.151 Uiso 1 1 d R
H1SB H 0.4654 0.7953 0.1199 0.151 Uiso 1 1 d R
O2S O 0.6307(4) 0.9672(3) 0.12678(6) 0.0853(11) Uani 1 1 d .
H2SA H 0.6546 0.9374 0.1374 0.128 Uiso 1 1 d R
H2SB H 0.6591 0.9515 0.1151 0.128 Uiso 1 1 d R
O3S O 0.7105(9) 0.8553(5) 0.0833 0.118(4) Uiso 0.738(17) 2 d SP

loop_
_atom_site_aniso_label
_atom_site_aniso_U_11
_atom_site_aniso_U_22
_atom_site_aniso_U_33
_atom_site_aniso_U_23
_atom_site_aniso_U_13
_atom_site_aniso_U_12
Zn1 0.01719(14) 0.0223(2) 0.02557(19) 0.00047(16) 0.00024(8) 0.01116(11)
C1 0.0400(15) 0.0327(14) 0.0237(13) -0.0031(10) -0.0023(10) 0.0223(13)
C2 0.0515(19) 0.0275(14) 0.0195(12) -0.0046(10) -0.0035(11) 0.0163(13)
C3 0.0377(16) 0.0348(16) 0.0255(13) -0.0060(11) 0.0039(11) 0.0097(14)
C4 0.0344(15) 0.0420(17) 0.0284(14) -0.0057(12) -0.0018(11) 0.0159(14)
C5 0.0334(15) 0.0335(15) 0.0306(14) -0.0048(11) -0.0041(11) 0.0178(12)
C6 0.073(2) 0.0365(16) 0.0286(14) -0.0059(12) -0.0062(14) 0.0294(17)
C7 0.105(4) 0.0313(18) 0.0375(18) 0.0017(13) 0.0016(19) 0.028(2)
C8 0.075(3) 0.0367(19) 0.0377(18) -0.0010(14) 0.0062(17) 0.003(2)
C9 0.051(2) 0.0384(19) 0.0355(17) -0.0070(14) 0.0070(14) 0.0032(16)
C10 0.039(2) 0.062(3) 0.051(2) -0.0079(19) 0.0082(16) 0.0004(18)
C11 0.0334(19) 0.080(3) 0.060(2) -0.007(2) 0.0000(16) 0.015(2)
C12 0.0362(18) 0.063(2) 0.051(2) -0.0092(18) -0.0040(15) 0.0207(18)
C13 0.0338(15) 0.0313(14) 0.0319(14) 0.0007(11) 0.0035(11) 0.0164(12)
C14 0.0279(13) 0.0223(13) 0.0333(14) 0.0029(10) 0.0001(11) 0.0114(11)
C15 0.0357(16) 0.0327(15) 0.0362(15) -0.0032(12) -0.0051(12) 0.0178(13)
C16 0.066(2) 0.0270(15) 0.0346(16) -0.0039(12) 0.0077(15) 0.0178(16)
C17 0.071(3) 0.040(2) 0.121(4) -0.020(2) 0.061(3) -0.002(2)
C18 0.0257(14) 0.0267(13) 0.0340(14) -0.0037(11) -0.0025(10) 0.0120(11)
C19 0.0200(11) 0.0260(13) 0.0271(12) -0.0003(9) 0.0001(9) 0.0105(10)
C20 0.0231(12) 0.0233(12) 0.0274(12) 0.0010(9) -0.0008(9) 0.0124(11)
C21 0.0192(11) 0.0253(17) 0.0200(15) -0.0023(13) -0.0011(6) 0.0127(8)
C22 0.0225(12) 0.0261(17) 0.0249(16) -0.0035(14) -0.0017(7) 0.0130(9)
C23 0.0227(13) 0.0317(14) 0.0287(13) 0.0075(10) 0.0045(10) 0.0137(11)
C24 0.0258(13) 0.0303(14) 0.0319(14) 0.0089(10) 0.0034(10) 0.0175(11)
N1 0.0299(12) 0.0266(11) 0.0279(11) -0.0025(9) -0.0011(9) 0.0153(10)
N2 0.0421(15) 0.0359(14) 0.0518(16) -0.0108(12) -0.0145(12) 0.0220(12)
N3 0.0581(18) 0.0397(15) 0.0502(16) -0.0139(12) -0.0217(13) 0.0281(14)
N4 0.0448(15) 0.0240(11) 0.0338(13) -0.0028(9) -0.0019(10) 0.0149(11)
N5 0.0206(10) 0.0249(16) 0.0278(14) -0.0060(12) -0.0030(6) 0.0125(8)
N6 0.0195(10) 0.0285(16) 0.0368(16) 0.0066(14) 0.0033(7) 0.0142(8)
O1 0.0442(13) 0.0486(13) 0.0483(13) 0.0022(10) -0.0048(10) 0.0311(12)
O2 0.0421(13) 0.0414(12) 0.0558(14) 0.0047(11) -0.0067(11) 0.0259(11)
O3 0.0275(9) 0.0231(9) 0.0294(9) -0.0013(7) 0.0011(7) 0.0124(8)
O4 0.0703(17) 0.0313(12) 0.0294(11) -0.0024(9) 0.0014(10) 0.0187(12)
O5 0.0347(11) 0.0314(12) 0.0302(9) 0.0046(8) -0.0005(8) 0.0213(10)
O1S 0.106(3) 0.092(3) 0.099(3) 0.023(2) -0.042(2) 0.045(2)
O2S 0.088(2) 0.065(2) 0.096(2) 0.0117(17) -0.0377(19) 0.0339(18)

loop_
_atom_type_symbol
_atom_type_description
_atom_type_scat_dispersion_real
_atom_type_scat_dispersion_imag
_atom_type_scat_source
C C 0.0033 0.0016 'International Tables Vol C Tables 4.2.6.8 and 6.1.1.4'
H H 0.0000 0.0000 'International Tables Vol C Tables 4.2.6.8 and 6.1.1.4'
N N 0.0061 0.0033 'International Tables Vol C Tables 4.2.6.8 and 6.1.1.4'
O O 0.0106 0.0060 'International Tables Vol C Tables 4.2.6.8 and 6.1.1.4'
Zn Zn 0.2839 1.4301 'International Tables Vol C Tables 4.2.6.8 and 6.1.1.4'

loop_
_geom_angle_atom_site_label_1
_geom_angle_atom_site_label_2
_geom_angle_atom_site_label_3
_geom_angle
_geom_angle_site_symmetry_1
_geom_angle_site_symmetry_3
O5 Zn1 O5 176.85(11) . 8
O5 Zn1 O3 90.55(8) . .
O5 Zn1 O3 89.42(8) 8 .
O5 Zn1 O3 89.42(8) . 8
O5 Zn1 O3 90.54(8) 8 8
O3 Zn1 O3 178.72(10) . 8
O5 Zn1 N6 88.43(6) . 1_455
O5 Zn1 N6 88.43(6) 8 1_455
O3 Zn1 N6 89.36(5) . 1_455
O3 Zn1 N6 89.36(5) 8 1_455
O5 Zn1 N5 91.57(6) . .
O5 Zn1 N5 91.57(6) 8 .
O3 Zn1 N5 90.64(5) . .
O3 Zn1 N5 90.64(5) 8 .
N6 Zn1 N5 180.0 1_455 .
O5 Zn1 O4 51.20(7) . .
O5 Zn1 O4 128.38(7) 8 .
O3 Zn1 O4 39.72(6) . .
O3 Zn1 O4 140.07(6) 8 .
N6 Zn1 O4 83.91(5) 1_455 .
N5 Zn1 O4 96.09(5) . .
O1 C1 N1 120.1(3) . .
O1 C1 C2 122.9(3) . .
N1 C1 C2 117.0(3) . .
C6 C2 C3 120.5(3) . .
C6 C2 C1 120.1(3) . .
C3 C2 C1 119.4(3) . .
C4 C3 C2 121.3(3) . .
C4 C3 C9 119.4(3) . .
C2 C3 C9 119.3(3) . .
C12 C4 C3 120.7(3) . .
C12 C4 C5 119.5(3) . .
C3 C4 C5 119.8(3) . .
O2 C5 N1 119.2(3) . .
O2 C5 C4 123.5(3) . .
N1 C5 C4 117.4(3) . .
C2 C6 C7 119.6(4) . .
C2 C6 H6 120.2 . .
C7 C6 H6 120.2 . .
C8 C7 C6 121.1(4) . .
C8 C7 H7 119.5 . .
C6 C7 H7 119.5 . .
C7 C8 C9 121.4(4) . .
C7 C8 H8 119.3 . .
C9 C8 H8 119.3 . .
C8 C9 C10 124.0(4) . .
C8 C9 C3 118.1(4) . .
C10 C9 C3 117.9(4) . .
C11 C10 C9 121.1(4) . .
C11 C10 H10 119.4 . .
C9 C10 H10 119.4 . .
C10 C11 C12 121.0(4) . .
C10 C11 H11 119.5 . .
C12 C11 H11 119.5 . .
C4 C12 C11 119.8(4) . .
C4 C12 H12 120.1 . .
C11 C12 H12 120.1 . .
N1 C13 C14 109.5(2) . .
N1 C13 H13A 109.8 . .
C14 C13 H13A 109.8 . .
N1 C13 H13B 109.8 . .
C14 C13 H13B 109.8 . .
H13A C13 H13B 108.2 . .
N2 C14 C15 108.1(3) . .
N2 C14 C13 121.0(3) . .
C15 C14 C13 130.5(3) . .
N4 C15 C14 105.0(3) . .
N4 C15 H15 127.5 . .
C14 C15 H15 127.5 . .
N4 C16 C17 109.9(3) . .
N4 C16 C18 112.5(2) . .
C17 C16 C18 110.3(3) . .
N4 C16 H16 108.0 . .
C17 C16 H16 108.0 . .
C18 C16 H16 108.0 . .
C16 C17 H17A 109.5 . .
C16 C17 H17B 109.5 . .
H17A C17 H17B 109.5 . .
C16 C17 H17C 109.5 . .
H17A C17 H17C 109.5 . .
H17B C17 H17C 109.5 . .
O4 C18 O3 127.3(3) . .
O4 C18 C16 119.3(3) . .
O3 C18 C16 113.4(2) . .
N5 C19 C20 123.1(2) . .
N5 C19 H19 118.5 . .
C20 C19 H19 118.5 . .
C19 C20 C21 119.7(2) . .
C19 C20 H20 120.1 . .
C21 C20 H20 120.1 . .
C20 C21 C20 117.2(3) . 8
C20 C21 C22 121.42(15) . .
C20 C21 C22 121.42(15) 8 .
C23 C22 C23 116.9(3) 8 .
C23 C22 C21 121.55(16) 8 .
C23 C22 C21 121.55(16) . .
C24 C23 C22 119.9(2) . .
C24 C23 H23 120.1 . .
C22 C23 H23 120.1 . .
N6 C24 C23 122.7(2) . .
N6 C24 H24 118.6 . .
C23 C24 H24 118.6 . .
C5 N1 C1 125.1(2) . .
C5 N1 C13 116.8(2) . .
C1 N1 C13 117.8(2) . .
N3 N2 C14 109.1(3) . .
N2 N3 N4 107.5(2) . .
C15 N4 N3 110.3(3) . .
C15 N4 C16 130.8(3) . .
N3 N4 C16 118.8(3) . .
C19 N5 C19 117.3(3) 8 .
C19 N5 Zn1 121.36(16) 8 .
C19 N5 Zn1 121.36(16) . .
C24 N6 C24 117.9(3) . 8
C24 N6 Zn1 121.04(15) . 1_655
C24 N6 Zn1 121.05(15) 8 1_655
C18 O3 Zn1 128.43(17) . .
C18 O4 Zn1 63.88(16) . .
Zn1 O5 H5A 97(3) . .
Zn1 O5 H5B 122(3) . .
H5A O5 H5B 101(4) . .
H1SA O1S H1SB 110.5 . .
H2SA O2S H2SB 109.9 . .

loop_
_geom_bond_atom_site_label_1
_geom_bond_atom_site_label_2
_geom_bond_distance
_geom_bond_site_symmetry_2
Zn1 O5 2.1119(19) .
Zn1 O5 2.1119(19) 8
Zn1 O3 2.1215(17) .
Zn1 O3 2.1215(17) 8
Zn1 N6 2.124(3) 1_455
Zn1 N5 2.147(3) .
Zn1 O4 3.412(2) .
C1 O1 1.222(4) .
C1 N1 1.392(3) .
C1 C2 1.478(4) .
C2 C6 1.384(4) .
C2 C3 1.417(5) .
C3 C4 1.401(5) .
C3 C9 1.431(4) .
C4 C12 1.381(5) .
C4 C5 1.469(4) .
C5 O2 1.222(4) .
C5 N1 1.390(4) .
C6 C7 1.396(5) .
C6 H6 0.9500 .
C7 C8 1.366(6) .
C7 H7 0.9500 .
C8 C9 1.405(6) .
C8 H8 0.9500 .
C9 C10 1.421(6) .
C10 C11 1.354(7) .
C10 H10 0.9500 .
C11 C12 1.399(6) .
C11 H11 0.9500 .
C12 H12 0.9500 .
C13 N1 1.473(4) .
C13 C14 1.501(4) .
C13 H13A 0.9900 .
C13 H13B 0.9900 .
C14 N2 1.345(4) .
C14 C15 1.370(4) .
C15 N4 1.339(4) .
C15 H15 0.9500 .
C16 N4 1.459(4) .
C16 C17 1.510(6) .
C16 C18 1.532(4) .
C16 H16 1.0000 .
C17 H17A 0.9800 .
C17 H17B 0.9800 .
C17 H17C 0.9800 .
C18 O4 1.227(3) .
C18 O3 1.269(3) .
C19 N5 1.342(3) .
C19 C20 1.380(4) .
C19 H19 0.9500 .
C20 C21 1.391(3) .
C20 H20 0.9500 .
C21 C20 1.391(3) 8
C21 C22 1.487(4) .
C22 C23 1.396(3) 8
C22 C23 1.396(3) .
C23 C24 1.383(4) .
C23 H23 0.9500 .
C24 N6 1.341(3) .
C24 H24 0.9500 .
N2 N3 1.306(4) .
N3 N4 1.340(4) .
N5 C19 1.342(3) 8
N6 C24 1.341(3) 8
N6 Zn1 2.124(3) 1_655
O5 H5A 0.78(3) .
O5 H5B 0.78(3) .
O1S H1SA 0.8400 .
O1S H1SB 0.8400 .
O2S H2SA 0.8397 .
O2S H2SB 0.8404 .

loop_
_geom_hbond_atom_site_label_D
_geom_hbond_atom_site_label_H
_geom_hbond_atom_site_label_A
_geom_hbond_distance_DH
_geom_hbond_distance_HA
_geom_hbond_distance_DA
_geom_hbond_angle_DHA
_geom_hbond_site_symmetry_A
O5 H5B O1 0.78(3) 2.07(3) 2.845(3) 172(4) 1_545
O5 H5A O4 0.78(3) 1.89(3) 2.659(3) 170(4) .
O1S H1SA O2 0.84 2.06 2.883(4) 166 .
O1S H1SB O2S 0.84 1.96 2.802(5) 177 .
O2S H2SB O3S 0.84 2.45 3.277(5) 168 .
O2S H2SA O3 0.84 2.08 2.877(4) 159 6_665
O2S H2SA O5 0.84 2.62 3.150(4) 122 12_665

loop_
_geom_torsion_atom_site_label_1
_geom_torsion_atom_site_label_2
_geom_torsion_atom_site_label_3
_geom_torsion_atom_site_label_4
_geom_torsion
_geom_torsion_site_symmetry_1
_geom_torsion_site_symmetry_4
O1 C1 C2 C6 1.5(4) . .
N1 C1 C2 C6 -178.8(2) . .
O1 C1 C2 C3 -176.9(3) . .
N1 C1 C2 C3 2.7(4) . .
C6 C2 C3 C4 179.5(3) . .
C1 C2 C3 C4 -2.0(4) . .
C6 C2 C3 C9 -0.7(4) . .
C1 C2 C3 C9 177.8(3) . .
C2 C3 C4 C12 178.3(3) . .
C9 C3 C4 C12 -1.4(4) . .
C2 C3 C4 C5 -0.2(4) . .
C9 C3 C4 C5 -179.9(3) . .
C12 C4 C5 O2 2.0(5) . .
C3 C4 C5 O2 -179.5(3) . .
C12 C4 C5 N1 -176.9(3) . .
C3 C4 C5 N1 1.6(4) . .
C3 C2 C6 C7 -1.1(4) . .
C1 C2 C6 C7 -179.5(3) . .
C2 C6 C7 C8 2.2(5) . .
C6 C7 C8 C9 -1.4(6) . .
C7 C8 C9 C10 -179.7(3) . .
C7 C8 C9 C3 -0.4(5) . .
C4 C3 C9 C8 -178.8(3) . .
C2 C3 C9 C8 1.4(4) . .
C4 C3 C9 C10 0.5(4) . .
C2 C3 C9 C10 -179.3(3) . .
C8 C9 C10 C11 179.8(4) . .
C3 C9 C10 C11 0.6(5) . .
C9 C10 C11 C12 -0.7(6) . .
C3 C4 C12 C11 1.3(5) . .
C5 C4 C12 C11 179.8(3) . .
C10 C11 C12 C4 -0.2(6) . .
N1 C13 C14 N2 -106.6(3) . .
N1 C13 C14 C15 65.0(4) . .
N2 C14 C15 N4 0.6(3) . .
C13 C14 C15 N4 -171.8(3) . .
N4 C16 C18 O4 -21.8(4) . .
C17 C16 C18 O4 101.2(4) . .
N4 C16 C18 O3 158.5(3) . .
C17 C16 C18 O3 -78.5(4) . .
N5 C19 C20 C21 -0.7(4) . .
C19 C20 C21 C20 0.32(17) . 8
C19 C20 C21 C22 -179.68(17) . .
C20 C21 C22 C23 156.59(18) . 8
C20 C21 C22 C23 -23.41(18) 8 8
C20 C21 C22 C23 -23.41(18) . .
C20 C21 C22 C23 156.59(18) 8 .
C23 C22 C23 C24 0.50(19) 8 .
C21 C22 C23 C24 -179.50(19) . .
C22 C23 C24 N6 -1.1(4) . .
O2 C5 N1 C1 -179.8(3) . .
C4 C5 N1 C1 -0.8(4) . .
O2 C5 N1 C13 -5.2(4) . .
C4 C5 N1 C13 173.7(2) . .
O1 C1 N1 C5 178.4(3) . .
C2 C1 N1 C5 -1.3(4) . .
O1 C1 N1 C13 3.8(4) . .
C2 C1 N1 C13 -175.8(2) . .
C14 C13 N1 C5 -83.7(3) . .
C14 C13 N1 C1 91.3(3) . .
C15 C14 N2 N3 -0.6(4) . .
C13 C14 N2 N3 172.7(3) . .
C14 N2 N3 N4 0.3(4) . .
C14 C15 N4 N3 -0.4(3) . .
C14 C15 N4 C16 176.2(3) . .
N2 N3 N4 C15 0.1(4) . .
N2 N3 N4 C16 -177.1(3) . .
C17 C16 N4 C15 -36.7(5) . .
C18 C16 N4 C15 86.6(4) . .
C17 C16 N4 N3 139.8(4) . .
C18 C16 N4 N3 -97.0(3) . .
C20 C19 N5 C19 0.34(18) . 8
C20 C19 N5 Zn1 -179.66(18) . .
O5 Zn1 N5 C19 -117.50(13) . 8
O5 Zn1 N5 C19 62.50(13) 8 8
O3 Zn1 N5 C19 -26.94(13) . 8
O3 Zn1 N5 C19 153.06(13) 8 8
O4 Zn1 N5 C19 -66.37(13) . 8
O5 Zn1 N5 C19 62.50(13) . .
O5 Zn1 N5 C19 -117.50(13) 8 .
O3 Zn1 N5 C19 153.06(13) . .
O3 Zn1 N5 C19 -26.94(13) 8 .
O4 Zn1 N5 C19 113.63(13) . .
C23 C24 N6 C24 0.5(2) . 8
C23 C24 N6 Zn1 -179.5(2) . 1_655
O4 C18 O3 Zn1 11.5(4) . .
C16 C18 O3 Zn1 -168.8(2) . .
O5 Zn1 O3 C18 -12.3(2) . .
O5 Zn1 O3 C18 164.5(2) 8 .
N6 Zn1 O3 C18 76.1(2) 1_455 .
N5 Zn1 O3 C18 -103.9(2) . .
O4 Zn1 O3 C18 -5.1(2) . .
O3 C18 O4 Zn1 -6.2(2) . .
C16 C18 O4 Zn1 174.1(3) . .
O5 Zn1 O4 C18 175.4(2) . .
O5 Zn1 O4 C18 -8.6(2) 8 .
O3 Zn1 O4 C18 4.62(18) . .
O3 Zn1 O4 C18 -173.42(17) 8 .
N6 Zn1 O4 C18 -91.75(19) 1_455 .
N5 Zn1 O4 C18 88.25(19) . .
